data_7108343
loop_
_publ_author_name
'Amarnath Bheemaraju'
'Jeffrey Beattie'
'Richard Lord'
'Philip Martin'
'Stanislav Groysman'

_publ_section_title
;
 Carbon disulfide binding at dinuclear and mononuclear nickel complexes
 ligated by a redox-active ligand: iminopyridine serving as an accumulator
 of redox equivalents for the activation of heteroallenes
;
_journal_name_full Chem.Commun.
_journal_page_first 9595
_journal_paper_doi 10.1039/c2cc34307j
_journal_volume 48
_journal_year 2012
_chemical_formula_moiety 'C14 H12 N2 Ni S2'
_chemical_formula_sum 'C14 H12 N2 Ni S2'
_chemical_formula_weight 331.08
_chemical_melting_point ?
_chemical_name_common NiL2(CS2)
_chemical_name_systematic
;
?
;
_space_group_IT_number 2
_symmetry_cell_setting triclinic
_symmetry_space_group_name_Hall '-P 1'
_symmetry_space_group_name_H-M 'P -1'
_atom_sites_solution_hydrogens geom
_atom_sites_solution_primary direct
_atom_sites_solution_secondary difmap
_audit_creation_method SHELXL-97
_cell_angle_alpha 98.210(5)
_cell_angle_beta 98.742(5)
_cell_angle_gamma 96.563(5)
_cell_formula_units_Z 4
_cell_length_a 8.7358(7)
_cell_length_b 9.5434(7)
_cell_length_c 17.0075(14)
_cell_measurement_temperature 100(2)
_cell_volume 1373.60(19)
_computing_cell_refinement 'Bruker SAINT'
_computing_data_collection 'Bruker APEX2'
_computing_data_reduction 'Bruker SAINT'
_computing_molecular_graphics 'Bruker SHELXTL'
_computing_publication_material 'Bruker SHELXTL'
_computing_structure_refinement 'SHELXL-97 (Sheldrick, 2008)'
_computing_structure_solution 'SHELXS-97 (Sheldrick, 2008)'
_diffrn_ambient_temperature 100(2)
_diffrn_measured_fraction_theta_full 0.967
_diffrn_measured_fraction_theta_max 0.967
_diffrn_measurement_device_type 'Bruker APEX-II CCD'
_diffrn_measurement_method '\f and \w scans'
_diffrn_radiation_monochromator graphite
_diffrn_radiation_source 'fine-focus sealed tube'
_diffrn_radiation_type MoK\a
_diffrn_radiation_wavelength 0.71073
_diffrn_reflns_av_R_equivalents 0.0407
_diffrn_reflns_av_sigmaI/netI 0.0485
_diffrn_reflns_limit_h_max 11
_diffrn_reflns_limit_h_min -11
_diffrn_reflns_limit_k_max 12
_diffrn_reflns_limit_k_min -12
_diffrn_reflns_limit_l_max 21
_diffrn_reflns_limit_l_min -21
_diffrn_reflns_number 20969
_diffrn_reflns_theta_full 27.24
_diffrn_reflns_theta_max 27.24
_diffrn_reflns_theta_min 1.23
_exptl_absorpt_coefficient_mu 1.701
_exptl_absorpt_correction_T_max 0.7272
_exptl_absorpt_correction_T_min 0.6293
_exptl_absorpt_correction_type empirical
_exptl_absorpt_process_details SADABS
_exptl_crystal_colour purple
_exptl_crystal_density_diffrn 1.601
_exptl_crystal_density_method 'not measured'
_exptl_crystal_description prisms
_exptl_crystal_F_000 680
_exptl_crystal_size_max 0.30
_exptl_crystal_size_mid 0.25
_exptl_crystal_size_min 0.20
_refine_diff_density_max 2.680
_refine_diff_density_min -0.907
_refine_diff_density_rms 0.196
_refine_ls_extinction_method none
_refine_ls_goodness_of_fit_ref 1.030
_refine_ls_hydrogen_treatment constr
_refine_ls_matrix_type full
_refine_ls_number_parameters 343
_refine_ls_number_reflns 5945
_refine_ls_number_restraints 0
_refine_ls_restrained_S_all 1.030
_refine_ls_R_factor_all 0.0911
_refine_ls_R_factor_gt 0.0712
_refine_ls_shift/su_max 0.000
_refine_ls_shift/su_mean 0.000
_refine_ls_structure_factor_coef Fsqd
_refine_ls_weighting_details 'calc w=1/[\s^2^(Fo^2^)+(0.1140P)^2^+10.7716P] where P=(Fo^2^+2Fc^2^)/3'
_refine_ls_weighting_scheme calc
_refine_ls_wR_factor_gt 0.2004
_refine_ls_wR_factor_ref 0.2172
_reflns_number_gt 4569
_reflns_number_total 5945
_reflns_threshold_expression >2sigma(I)
_cod_data_source_file c2cc34307j.txt
_cod_data_source_block sg21_0m
_cod_depositor_comments
;
The following automatic conversions were performed:

'_chemical_melting_point' value 'not measured' was changed to '?' -
the value is undefined or not given.

Automatic conversion script
Id: cif_fix_values 1715 2011-07-08 13:25:40Z adriana 
;
_cod_original_sg_symbol_H-M P-1
_cod_database_code 7108343

loop_
_symmetry_equiv_pos_as_xyz
'x, y, z'
'-x, -y, -z'

loop_
_atom_site_label
_atom_site_type_symbol
_atom_site_fract_x
_atom_site_fract_y
_atom_site_fract_z
_atom_site_U_iso_or_equiv
_atom_site_adp_type
_atom_site_occupancy
_atom_site_symmetry_multiplicity
_atom_site_calc_flag
_atom_site_refinement_flags
Ni1 Ni 0.29221(10) 0.38902(9) 0.52931(5) 0.0225(2) Uani 1 1 d .
Ni2 Ni 0.46968(8) 1.10954(8) 0.10967(4) 0.0172(2) Uani 1 1 d .
S1 S 0.2461(2) 0.16484(18) 0.52752(10) 0.0295(4) Uani 1 1 d .
S2 S 0.4840(2) 0.2899(2) 0.68651(10) 0.0322(4) Uani 1 1 d .
S3 S 0.46337(17) 1.33397(16) 0.13708(9) 0.0216(3) Uani 1 1 d .
S4 S 0.16145(17) 1.20710(17) 0.01099(9) 0.0236(3) Uani 1 1 d .
N2 N 0.3724(6) 0.5865(6) 0.5660(3) 0.0223(11) Uani 1 1 d .
C5 C 0.3741(8) 0.2800(7) 0.6048(4) 0.0305(16) Uani 1 1 d .
N3 N 0.6553(6) 1.0372(6) 0.1600(3) 0.0204(10) Uani 1 1 d .
N4 N 0.3990(6) 0.9122(5) 0.0687(3) 0.0180(10) Uani 1 1 d .
C4 C 0.3198(7) 0.6721(7) 0.5132(4) 0.0228(12) Uani 1 1 d .
C3 C 0.2189(8) 0.5942(7) 0.4405(4) 0.0248(13) Uani 1 1 d .
H3 H 0.1788 0.6416 0.3980 0.030 Uiso 1 1 calc R
N1 N 0.1867(6) 0.4598(6) 0.4365(3) 0.0255(11) Uani 1 1 d .
C11 C 0.0825(8) 0.3690(7) 0.3676(4) 0.0303(15) Uani 1 1 d .
H11A H -0.0126 0.3298 0.3866 0.036 Uiso 1 1 calc R
H11B H 0.1357 0.2872 0.3492 0.036 Uiso 1 1 calc R
C12 C 0.0326(7) 0.4406(7) 0.2960(4) 0.0233(13) Uani 1 1 d .
C13 C 0.1227(8) 0.4395(8) 0.2358(4) 0.0297(15) Uani 1 1 d .
H13 H 0.2129 0.3923 0.2387 0.036 Uiso 1 1 calc R
C14 C 0.0794(9) 0.5085(9) 0.1711(4) 0.0363(17) Uani 1 1 d .
H14 H 0.1405 0.5086 0.1294 0.044 Uiso 1 1 calc R
C15 C -0.0528(10) 0.5776(8) 0.1668(4) 0.0396(18) Uani 1 1 d .
H15 H -0.0809 0.6261 0.1228 0.048 Uiso 1 1 calc R
C16 C -0.1432(9) 0.5754(8) 0.2269(5) 0.0352(16) Uani 1 1 d .
H16 H -0.2356 0.6195 0.2233 0.042 Uiso 1 1 calc R
C17 C -0.0987(7) 0.5090(7) 0.2917(4) 0.0276(14) Uani 1 1 d .
H17 H -0.1589 0.5103 0.3338 0.033 Uiso 1 1 calc R
C7 C 0.3585(8) 0.8191(7) 0.5291(4) 0.0255(13) Uani 1 1 d .
H7 H 0.3202 0.8766 0.4914 0.031 Uiso 1 1 calc R
C8 C 0.4543(8) 0.8812(8) 0.6014(4) 0.0287(14) Uani 1 1 d .
H8 H 0.4833 0.9819 0.6138 0.034 Uiso 1 1 calc R
C9 C 0.5070(8) 0.7934(8) 0.6553(4) 0.0284(14) Uani 1 1 d .
H9 H 0.5707 0.8334 0.7057 0.034 Uiso 1 1 calc R
C10 C 0.4657(7) 0.6480(7) 0.6346(4) 0.0257(13) Uani 1 1 d .
H10 H 0.5054 0.5885 0.6709 0.031 Uiso 1 1 calc R
C6 C 0.3243(7) 1.2180(7) 0.0726(4) 0.0211(12) Uani 1 1 d .
C1 C 0.6446(7) 0.9022(6) 0.1455(3) 0.0195(12) Uani 1 1 d .
H1 H 0.7267 0.8534 0.1662 0.023 Uiso 1 1 calc R
C2 C 0.4998(6) 0.8244(6) 0.0953(3) 0.0181(11) Uani 1 1 d .
C21 C 0.2640(7) 0.8527(7) 0.0217(4) 0.0204(12) Uani 1 1 d .
H21 H 0.1928 0.9129 0.0020 0.024 Uiso 1 1 calc R
C20 C 0.2244(7) 0.7055(7) 0.0007(4) 0.0236(13) Uani 1 1 d .
H20 H 0.1271 0.6662 -0.0325 0.028 Uiso 1 1 calc R
C19 C 0.3275(7) 0.6165(7) 0.0283(4) 0.0230(13) Uani 1 1 d .
H19 H 0.3026 0.5156 0.0141 0.028 Uiso 1 1 calc R
C18 C 0.4683(7) 0.6775(7) 0.0774(4) 0.0220(12) Uani 1 1 d .
H18 H 0.5410 0.6193 0.0980 0.026 Uiso 1 1 calc R
C22 C 0.7965(7) 1.1256(7) 0.2085(4) 0.0246(13) Uani 1 1 d .
H22A H 0.7651 1.1834 0.2549 0.030 Uiso 1 1 calc R
H22B H 0.8384 1.1929 0.1752 0.030 Uiso 1 1 calc R
C23 C 0.9247(7) 1.0485(7) 0.2398(4) 0.0214(12) Uani 1 1 d .
C28 C 1.0487(8) 1.0250(8) 0.1984(4) 0.0284(14) Uani 1 1 d .
H28 H 1.0540 1.0619 0.1497 0.034 Uiso 1 1 calc R
C27 C 1.1639(7) 0.9480(9) 0.2281(4) 0.0330(16) Uani 1 1 d .
H27 H 1.2458 0.9300 0.1988 0.040 Uiso 1 1 calc R
C26 C 1.1602(8) 0.8973(8) 0.3001(4) 0.0311(15) Uani 1 1 d .
H26 H 1.2406 0.8468 0.3209 0.037 Uiso 1 1 calc R
C25 C 1.0385(7) 0.9206(8) 0.3415(4) 0.0292(14) Uani 1 1 d .
H25 H 1.0358 0.8860 0.3911 0.035 Uiso 1 1 calc R
C24 C 0.9214(7) 0.9934(7) 0.3116(4) 0.0230(13) Uani 1 1 d .
H24 H 0.8373 1.0065 0.3401 0.028 Uiso 1 1 calc R

loop_
_atom_site_aniso_label
_atom_site_aniso_U_11
_atom_site_aniso_U_22
_atom_site_aniso_U_33
_atom_site_aniso_U_23
_atom_site_aniso_U_13
_atom_site_aniso_U_12
Ni1 0.0296(4) 0.0180(4) 0.0216(4) 0.0073(3) 0.0039(3) 0.0059(3)
Ni2 0.0185(4) 0.0144(4) 0.0188(4) 0.0050(3) -0.0002(3) 0.0040(3)
S1 0.0373(9) 0.0229(9) 0.0281(8) 0.0078(6) 0.0007(7) 0.0048(7)
S2 0.0363(9) 0.0325(10) 0.0278(8) 0.0075(7) -0.0019(7) 0.0106(7)
S3 0.0231(7) 0.0173(7) 0.0235(7) 0.0044(6) -0.0016(6) 0.0048(5)
S4 0.0191(7) 0.0252(8) 0.0260(8) 0.0068(6) -0.0013(6) 0.0049(6)
N2 0.025(3) 0.023(3) 0.020(2) 0.006(2) 0.004(2) 0.005(2)
C5 0.043(4) 0.013(3) 0.048(4) 0.007(3) 0.039(3) 0.013(3)
N3 0.022(2) 0.021(3) 0.018(2) 0.0070(19) 0.0006(19) 0.001(2)
N4 0.020(2) 0.018(3) 0.018(2) 0.0055(19) 0.0041(19) 0.0044(19)
C4 0.028(3) 0.021(3) 0.021(3) 0.007(2) 0.004(2) 0.006(2)
C3 0.032(3) 0.022(3) 0.020(3) 0.007(2) 0.001(2) 0.004(3)
N1 0.031(3) 0.018(3) 0.027(3) 0.005(2) 0.002(2) 0.004(2)
C11 0.036(4) 0.022(3) 0.028(3) 0.003(3) -0.007(3) -0.001(3)
C12 0.025(3) 0.019(3) 0.022(3) -0.001(2) 0.000(2) -0.002(2)
C13 0.023(3) 0.035(4) 0.028(3) -0.005(3) 0.006(3) 0.001(3)
C14 0.037(4) 0.045(5) 0.024(3) 0.001(3) 0.007(3) -0.003(3)
C15 0.057(5) 0.029(4) 0.024(3) 0.002(3) -0.011(3) -0.006(3)
C16 0.031(4) 0.033(4) 0.038(4) 0.004(3) -0.005(3) 0.008(3)
C17 0.023(3) 0.028(4) 0.029(3) -0.007(3) 0.008(3) 0.001(3)
C7 0.033(3) 0.018(3) 0.025(3) 0.004(2) 0.006(3) 0.003(2)
C8 0.029(3) 0.027(4) 0.027(3) 0.000(3) 0.003(3) -0.002(3)
C9 0.027(3) 0.038(4) 0.017(3) 0.000(3) 0.000(2) 0.001(3)
C10 0.025(3) 0.031(4) 0.022(3) 0.004(3) 0.003(2) 0.008(3)
C6 0.027(3) 0.020(3) 0.025(3) 0.010(2) 0.017(2) 0.010(2)
C1 0.021(3) 0.016(3) 0.021(3) 0.005(2) -0.001(2) 0.003(2)
C2 0.018(3) 0.022(3) 0.016(3) 0.005(2) 0.002(2) 0.005(2)
C21 0.019(3) 0.021(3) 0.021(3) 0.005(2) 0.000(2) 0.003(2)
C20 0.018(3) 0.026(3) 0.024(3) 0.002(2) -0.002(2) 0.002(2)
C19 0.019(3) 0.021(3) 0.027(3) -0.002(2) 0.006(2) -0.001(2)
C18 0.023(3) 0.019(3) 0.025(3) 0.006(2) 0.000(2) 0.006(2)
C22 0.027(3) 0.017(3) 0.027(3) 0.006(2) -0.006(3) -0.001(2)
C23 0.020(3) 0.021(3) 0.018(3) 0.001(2) -0.004(2) -0.006(2)
C28 0.030(3) 0.034(4) 0.019(3) 0.004(3) 0.003(3) -0.003(3)
C27 0.016(3) 0.051(5) 0.030(3) 0.000(3) 0.004(3) 0.004(3)
C26 0.022(3) 0.033(4) 0.036(4) 0.007(3) -0.004(3) 0.008(3)
C25 0.022(3) 0.033(4) 0.030(3) 0.008(3) -0.004(3) 0.003(3)
C24 0.020(3) 0.027(3) 0.022(3) 0.009(2) 0.000(2) 0.003(2)

loop_
_atom_type_symbol
_atom_type_description
_atom_type_scat_dispersion_real
_atom_type_scat_dispersion_imag
_atom_type_scat_source
C C 0.0033 0.0016 'International Tables Vol C Tables 4.2.6.8 and 6.1.1.4'
H H 0.0000 0.0000 'International Tables Vol C Tables 4.2.6.8 and 6.1.1.4'
N N 0.0061 0.0033 'International Tables Vol C Tables 4.2.6.8 and 6.1.1.4'
S S 0.1246 0.1234 'International Tables Vol C Tables 4.2.6.8 and 6.1.1.4'
Ni Ni 0.3393 1.1124 'International Tables Vol C Tables 4.2.6.8 and 6.1.1.4'

loop_
_geom_angle_atom_site_label_1
_geom_angle_atom_site_label_2
_geom_angle_atom_site_label_3
_geom_angle
C5 Ni1 N2 109.3(3)
C5 Ni1 N1 166.9(3)
N2 Ni1 N1 83.8(2)
C5 Ni1 S1 51.2(2)
N2 Ni1 S1 160.46(16)
N1 Ni1 S1 115.74(17)
C6 Ni2 N4 109.9(3)
C6 Ni2 N3 166.4(3)
N4 Ni2 N3 83.6(2)
C6 Ni2 S3 49.7(2)
N4 Ni2 S3 159.21(16)
N3 Ni2 S3 116.93(16)
C5 S1 Ni1 56.9(2)
C6 S3 Ni2 55.5(2)
C10 N2 C4 118.1(6)
C10 N2 Ni1 129.3(5)
C4 N2 Ni1 112.5(4)
S2 C5 S1 144.8(4)
S2 C5 Ni1 143.3(4)
S1 C5 Ni1 71.8(3)
C1 N3 C22 121.6(5)
C1 N3 Ni2 112.9(4)
C22 N3 Ni2 125.6(4)
C21 N4 C2 118.0(5)
C21 N4 Ni2 128.6(4)
C2 N4 Ni2 113.3(4)
N2 C4 C7 122.2(6)
N2 C4 C3 113.6(6)
C7 C4 C3 124.2(6)
N1 C3 C4 117.0(6)
N1 C3 H3 121.5
C4 C3 H3 121.5
C3 N1 C11 122.6(6)
C3 N1 Ni1 113.1(4)
C11 N1 Ni1 124.4(4)
N1 C11 C12 116.1(6)
N1 C11 H11A 108.3
C12 C11 H11A 108.3
N1 C11 H11B 108.3
C12 C11 H11B 108.3
H11A C11 H11B 107.4
C17 C12 C13 120.4(6)
C17 C12 C11 120.6(6)
C13 C12 C11 118.9(6)
C14 C13 C12 119.0(7)
C14 C13 H13 120.5
C12 C13 H13 120.5
C13 C14 C15 120.5(7)
C13 C14 H14 119.7
C15 C14 H14 119.7
C16 C15 C14 119.7(7)
C16 C15 H15 120.2
C14 C15 H15 120.2
C17 C16 C15 119.8(7)
C17 C16 H16 120.1
C15 C16 H16 120.1
C16 C17 C12 120.5(6)
C16 C17 H17 119.7
C12 C17 H17 119.7
C8 C7 C4 118.7(6)
C8 C7 H7 120.6
C4 C7 H7 120.6
C7 C8 C9 118.9(6)
C7 C8 H8 120.6
C9 C8 H8 120.6
C10 C9 C8 119.0(6)
C10 C9 H9 120.5
C8 C9 H9 120.5
N2 C10 C9 123.0(6)
N2 C10 H10 118.5
C9 C10 H10 118.5
S4 C6 S3 143.3(4)
S4 C6 Ni2 141.8(4)
S3 C6 Ni2 74.8(3)
N3 C1 C2 117.1(5)
N3 C1 H1 121.4
C2 C1 H1 121.4
N4 C2 C18 123.2(5)
N4 C2 C1 113.0(5)
C18 C2 C1 123.8(5)
N4 C21 C20 122.1(6)
N4 C21 H21 119.0
C20 C21 H21 119.0
C19 C20 C21 119.6(6)
C19 C20 H20 120.2
C21 C20 H20 120.2
C20 C19 C18 118.7(6)
C20 C19 H19 120.6
C18 C19 H19 120.6
C2 C18 C19 118.4(6)
C2 C18 H18 120.8
C19 C18 H18 120.8
N3 C22 C23 116.6(5)
N3 C22 H22A 108.1
C23 C22 H22A 108.1
N3 C22 H22B 108.1
C23 C22 H22B 108.1
H22A C22 H22B 107.3
C24 C23 C28 118.2(6)
C24 C23 C22 119.8(6)
C28 C23 C22 121.9(6)
C27 C28 C23 120.4(6)
C27 C28 H28 119.8
C23 C28 H28 119.8
C26 C27 C28 120.4(6)
C26 C27 H27 119.8
C28 C27 H27 119.8
C27 C26 C25 119.6(6)
C27 C26 H26 120.2
C25 C26 H26 120.2
C24 C25 C26 120.5(6)
C24 C25 H25 119.7
C26 C25 H25 119.7
C25 C24 C23 120.9(6)
C25 C24 H24 119.6
C23 C24 H24 119.6

loop_
_geom_bond_atom_site_label_1
_geom_bond_atom_site_label_2
_geom_bond_distance
Ni1 C5 1.875(7)
Ni1 N2 1.913(5)
Ni1 N1 1.950(5)
Ni1 S1 2.1262(19)
Ni2 C6 1.824(6)
Ni2 N4 1.908(5)
Ni2 N3 1.960(5)
Ni2 S3 2.1347(17)
S1 C5 1.745(8)
S2 C5 1.548(8)
S3 C6 1.686(7)
S4 C6 1.617(7)
N2 C10 1.332(8)
N2 C4 1.363(8)
N3 C1 1.266(8)
N3 C22 1.472(8)
N4 C21 1.335(8)
N4 C2 1.356(7)
C4 C7 1.382(9)
C4 C3 1.454(9)
C3 N1 1.271(8)
C3 H3 0.9500
N1 C11 1.469(8)
C11 C12 1.511(9)
C11 H11A 0.9900
C11 H11B 0.9900
C12 C17 1.381(9)
C12 C13 1.384(9)
C13 C14 1.387(11)
C13 H13 0.9500
C14 C15 1.391(12)
C14 H14 0.9500
C15 C16 1.384(11)
C15 H15 0.9500
C16 C17 1.376(10)
C16 H16 0.9500
C17 H17 0.9500
C7 C8 1.388(9)
C7 H7 0.9500
C8 C9 1.391(10)
C8 H8 0.9500
C9 C10 1.374(10)
C9 H9 0.9500
C10 H10 0.9500
C1 C2 1.468(8)
C1 H1 0.9500
C2 C18 1.378(9)
C21 C20 1.388(9)
C21 H21 0.9500
C20 C19 1.384(9)
C20 H20 0.9500
C19 C18 1.390(8)
C19 H19 0.9500
C18 H18 0.9500
C22 C23 1.483(9)
C22 H22A 0.9900
C22 H22B 0.9900
C23 C24 1.400(8)
C23 C28 1.400(9)
C28 C27 1.389(10)
C28 H28 0.9500
C27 C26 1.382(10)
C27 H27 0.9500
C26 C25 1.383(10)
C26 H26 0.9500
C25 C24 1.376(9)
C25 H25 0.9500
C24 H24 0.9500

loop_
_geom_torsion_atom_site_label_1
_geom_torsion_atom_site_label_2
_geom_torsion_atom_site_label_3
_geom_torsion_atom_site_label_4
_geom_torsion
N2 Ni1 S1 C5 -5.7(5)
N1 Ni1 S1 C5 178.2(3)
N4 Ni2 S3 C6 -12.6(5)
N3 Ni2 S3 C6 177.2(3)
C5 Ni1 N2 C10 -3.0(6)
N1 Ni1 N2 C10 178.2(6)
S1 Ni1 N2 C10 1.7(9)
C5 Ni1 N2 C4 178.9(4)
N1 Ni1 N2 C4 0.1(4)
S1 Ni1 N2 C4 -176.4(4)
Ni1 S1 C5 S2 178.3(8)
N2 Ni1 C5 S2 -0.3(7)
N1 Ni1 C5 S2 174.3(8)
S1 Ni1 C5 S2 -178.3(7)
N2 Ni1 C5 S1 178.00(19)
N1 Ni1 C5 S1 -7.3(12)
C6 Ni2 N3 C1 -176.0(9)
N4 Ni2 N3 C1 -1.4(4)
S3 Ni2 N3 C1 175.0(4)
C6 Ni2 N3 C22 2.7(12)
N4 Ni2 N3 C22 177.2(5)
S3 Ni2 N3 C22 -6.3(5)
C6 Ni2 N4 C21 -1.8(6)
N3 Ni2 N4 C21 179.6(5)
S3 Ni2 N4 C21 8.4(8)
C6 Ni2 N4 C2 -178.5(4)
N3 Ni2 N4 C2 2.8(4)
S3 Ni2 N4 C2 -168.3(3)
C10 N2 C4 C7 -0.8(9)
Ni1 N2 C4 C7 177.5(5)
C10 N2 C4 C3 -179.9(5)
Ni1 N2 C4 C3 -1.6(7)
N2 C4 C3 N1 3.0(9)
C7 C4 C3 N1 -176.1(6)
C4 C3 N1 C11 178.1(6)
C4 C3 N1 Ni1 -2.9(8)
C5 Ni1 N1 C3 -173.4(9)
N2 Ni1 N1 C3 1.5(5)
S1 Ni1 N1 C3 -179.7(4)
C5 Ni1 N1 C11 5.6(14)
N2 Ni1 N1 C11 -179.5(6)
S1 Ni1 N1 C11 -0.8(6)
C3 N1 C11 C12 8.2(10)
Ni1 N1 C11 C12 -170.7(5)
N1 C11 C12 C17 -88.2(8)
N1 C11 C12 C13 90.2(8)
C17 C12 C13 C14 0.1(10)
C11 C12 C13 C14 -178.3(6)
C12 C13 C14 C15 -0.1(11)
C13 C14 C15 C16 -1.1(11)
C14 C15 C16 C17 2.2(11)
C15 C16 C17 C12 -2.1(11)
C13 C12 C17 C16 1.0(10)
C11 C12 C17 C16 179.3(6)
N2 C4 C7 C8 0.0(10)
C3 C4 C7 C8 179.1(6)
C4 C7 C8 C9 -0.4(10)
C7 C8 C9 C10 1.5(10)
C4 N2 C10 C9 1.9(9)
Ni1 N2 C10 C9 -176.0(5)
C8 C9 C10 N2 -2.3(10)
Ni2 S3 C6 S4 -177.7(7)
N4 Ni2 C6 S4 -7.0(6)
N3 Ni2 C6 S4 167.2(7)
S3 Ni2 C6 S4 177.7(7)
N4 Ni2 C6 S3 175.26(18)
N3 Ni2 C6 S3 -10.5(11)
C22 N3 C1 C2 -178.9(5)
Ni2 N3 C1 C2 -0.2(7)
C21 N4 C2 C18 -1.2(9)
Ni2 N4 C2 C18 175.9(5)
C21 N4 C2 C1 179.3(5)
Ni2 N4 C2 C1 -3.6(6)
N3 C1 C2 N4 2.5(8)
N3 C1 C2 C18 -177.0(6)
C2 N4 C21 C20 0.8(9)
Ni2 N4 C21 C20 -175.8(4)
N4 C21 C20 C19 -0.5(9)
C21 C20 C19 C18 0.6(9)
N4 C2 C18 C19 1.3(9)
C1 C2 C18 C19 -179.3(6)
C20 C19 C18 C2 -0.9(9)
C1 N3 C22 C23 -0.4(9)
Ni2 N3 C22 C23 -179.0(4)
N3 C22 C23 C24 -84.1(7)
N3 C22 C23 C28 94.1(7)
C24 C23 C28 C27 0.5(9)
C22 C23 C28 C27 -177.7(6)
C23 C28 C27 C26 -1.9(11)
C28 C27 C26 C25 1.6(11)
C27 C26 C25 C24 0.1(11)
C26 C25 C24 C23 -1.6(10)
C28 C23 C24 C25 1.3(9)
C22 C23 C24 C25 179.5(6)
